data_4074322
loop_
_publ_author_name
'Moore, Lucas R.'
'Cooks, Sheritta M.'
'Anderson, Matthew S.'
'Schanz, Hans-J\"org'
'Griffin, Scott T.'
'Rogers, Robin D.'
'Kirk, Marion C.'
'Shaughnessy, Kevin H.'

_publ_section_title
;
 Synthesis and Characterization of Water-Soluble Silver and Palladium
 Imidazol-2-ylidene Complexes with Noncoordinating Anionic Substituents
;
_journal_issue 21
_journal_name_full Organometallics
_journal_page_first 5151
_journal_paper_doi 10.1021/om060552b
_journal_volume 25
_journal_year 2006
_chemical_formula_moiety 'C18 H26 N2 O3 S, 0.5 H2O'
_chemical_formula_sum 'C18 H27 N2 O3.5 S'
_chemical_formula_weight 359.48
_chemical_name_systematic
; 
1-(2,6-Diisopropylphenyl)-3-(3-sulfonatopropyl)imidazolium hemihydrate 
;
_space_group_IT_number 15
_symmetry_cell_setting monoclinic
_symmetry_space_group_name_Hall '-C 2yc'
_symmetry_space_group_name_H-M 'C 1 2/c 1'
_atom_sites_solution_hydrogens geom
_atom_sites_solution_primary direct
_atom_sites_solution_secondary difmap
_audit_creation_method SHELXL-97
_cell_angle_alpha 90.00
_cell_angle_beta 105.124(2)
_cell_angle_gamma 90.00
_cell_formula_units_Z 8
_cell_length_a 26.380(4)
_cell_length_b 8.1346(12)
_cell_length_c 17.813(3)
_cell_measurement_reflns_used 3225
_cell_measurement_temperature 173(2)
_cell_measurement_theta_max 27.64
_cell_measurement_theta_min 2.49
_cell_volume 3690.1(10)
_computing_cell_refinement 'Bruker SMART'
_computing_data_collection 'Bruker SMART'
_computing_data_reduction 'Bruker SAINT'
_computing_molecular_graphics 'Bruker SHELXTL'
_computing_publication_material 'Bruker SHELXTL'
_computing_structure_refinement 'SHELXL-97 (Sheldrick, 1997)'
_computing_structure_solution 'SHELXS-97 (Sheldrick, 1990)'
_diffrn_ambient_temperature 173(2)
_diffrn_measured_fraction_theta_full 0.997
_diffrn_measured_fraction_theta_max 0.957
_diffrn_measurement_device_type 'CCD area detector'
_diffrn_measurement_method 'phi and omega scans'
_diffrn_radiation_monochromator graphite
_diffrn_radiation_source 'fine-focus sealed tube'
_diffrn_radiation_type MoK\a
_diffrn_radiation_wavelength 0.71073
_diffrn_reflns_av_R_equivalents 0.0361
_diffrn_reflns_av_sigmaI/netI 0.0490
_diffrn_reflns_limit_h_max 34
_diffrn_reflns_limit_h_min -32
_diffrn_reflns_limit_k_max 10
_diffrn_reflns_limit_k_min -7
_diffrn_reflns_limit_l_max 22
_diffrn_reflns_limit_l_min -23
_diffrn_reflns_number 11461
_diffrn_reflns_theta_full 25.30
_diffrn_reflns_theta_max 28.29
_diffrn_reflns_theta_min 2.37
_exptl_absorpt_coefficient_mu 0.197
_exptl_absorpt_correction_type none
_exptl_crystal_colour Colorless
_exptl_crystal_density_diffrn 1.294
_exptl_crystal_density_meas 0
_exptl_crystal_density_method 'not measured'
_exptl_crystal_description Fragment
_exptl_crystal_F_000 1544
_exptl_crystal_size_max 0.56
_exptl_crystal_size_mid 0.26
_exptl_crystal_size_min 0.22
_refine_diff_density_max 0.276
_refine_diff_density_min -0.377
_refine_diff_density_rms 0.048
_refine_ls_extinction_coef 0.00029(18)
_refine_ls_extinction_expression Fc^*^=kFc[1+0.001xFc^2^\l^3^/sin(2\q)]^-1/4^
_refine_ls_extinction_method SHELXL
_refine_ls_goodness_of_fit_ref 1.039
_refine_ls_hydrogen_treatment mixed
_refine_ls_matrix_type full
_refine_ls_number_parameters 331
_refine_ls_number_reflns 4379
_refine_ls_number_restraints 0
_refine_ls_restrained_S_all 1.039
_refine_ls_R_factor_all 0.0696
_refine_ls_R_factor_gt 0.0406
_refine_ls_shift/su_max 0.001
_refine_ls_shift/su_mean 0.000
_refine_ls_structure_factor_coef Fsqd
_refine_ls_weighting_details 'calc w=1/[\s^2^(Fo^2^)+(0.0503P)^2^+0.8882P] where P=(Fo^2^+2Fc^2^)/3'
_refine_ls_weighting_scheme calc
_refine_ls_wR_factor_gt 0.0936
_refine_ls_wR_factor_ref 0.1041
_reflns_number_gt 3069
_reflns_number_total 4379
_reflns_threshold_expression >2sigma(I)
_cod_data_source_file om060552bsi20060623_083929.cif
_cod_data_source_block KHS6
_cod_depositor_comments
;
The following automatic conversions were performed:

'_symmetry_cell_setting' value 'Monoclinic' changed to 'monoclinic'
according to /home/saulius/struct/CIF-dictionaries/cif_core.dic
dictionary named 'cif_core.dic' version 2.4.1 from 2010-06-29.

Automatic conversion script
Id: cif_fix_values 1715 2011-07-08 13:25:40Z adriana 
;
_cod_original_cell_volume 3690.2(10)
_cod_original_sg_symbol_H-M C2/c
_cod_original_formula_sum 'C18 H27 N2 O3.50 S'
_cod_database_code 4074322

loop_
_symmetry_equiv_pos_as_xyz
'x, y, z'
'-x, y, -z+1/2'
'x+1/2, y+1/2, z'
'-x+1/2, y+1/2, -z+1/2'
'-x, -y, -z'
'x, -y, z-1/2'
'-x+1/2, -y+1/2, -z'
'x+1/2, -y+1/2, z-1/2'

loop_
_atom_site_label
_atom_site_type_symbol
_atom_site_fract_x
_atom_site_fract_y
_atom_site_fract_z
_atom_site_U_iso_or_equiv
_atom_site_adp_type
_atom_site_occupancy
_atom_site_symmetry_multiplicity
_atom_site_calc_flag
_atom_site_refinement_flags
S S 0.395205(16) 0.20704(6) 0.29723(2) 0.02585(13) Uani 1 1 d .
O1 O 0.41686(6) 0.04795(19) 0.28533(9) 0.0517(4) Uani 1 1 d .
O2 O 0.39332(5) 0.23421(17) 0.37658(6) 0.0360(3) Uani 1 1 d .
O3 O 0.34598(5) 0.23992(17) 0.24088(7) 0.0350(3) Uani 1 1 d .
O4 O 0.5000 -0.1226(2) 0.2500 0.0333(4) Uani 1 2 d S
H4W H 0.5214(8) -0.059(3) 0.2374(12) 0.042(6) Uiso 1 1 d .
N1 N 0.37901(5) 0.59402(17) 0.16180(7) 0.0224(3) Uani 1 1 d .
N3 N 0.36219(5) 0.50558(16) 0.04393(7) 0.0172(3) Uani 1 1 d .
C2 C 0.35373(6) 0.4797(2) 0.11356(8) 0.0201(3) Uani 1 1 d .
H2A H 0.3345(6) 0.396(2) 0.1261(9) 0.014(4) Uiso 1 1 d .
C4 C 0.39424(6) 0.6412(2) 0.04857(9) 0.0224(4) Uani 1 1 d .
H4A H 0.4032(7) 0.678(2) 0.0046(11) 0.029(5) Uiso 1 1 d .
C5 C 0.40528(7) 0.6952(2) 0.12268(9) 0.0255(4) Uani 1 1 d .
H5A H 0.4252(6) 0.781(2) 0.1478(9) 0.017(4) Uiso 1 1 d .
C6 C 0.38026(9) 0.6060(3) 0.24500(9) 0.0349(5) Uani 1 1 d .
H6A H 0.3486(8) 0.542(2) 0.2506(10) 0.034(5) Uiso 1 1 d .
H6B H 0.3794(8) 0.715(3) 0.2564(12) 0.047(6) Uiso 1 1 d .
C7 C 0.42968(9) 0.5316(3) 0.29664(10) 0.0417(5) Uani 1 1 d .
H7A H 0.4259(7) 0.541(2) 0.3507(11) 0.040(5) Uiso 1 1 d .
H7B H 0.4580(9) 0.598(3) 0.2928(11) 0.048(6) Uiso 1 1 d .
C8 C 0.44073(7) 0.3544(3) 0.27926(10) 0.0364(5) Uani 1 1 d .
H8A H 0.4411(7) 0.338(2) 0.2223(11) 0.035(5) Uiso 1 1 d .
H8B H 0.4749(9) 0.314(3) 0.3122(12) 0.048(6) Uiso 1 1 d .
C9 C 0.34528(6) 0.3956(2) -0.02182(8) 0.0176(3) Uani 1 1 d .
C10 C 0.29594(6) 0.4198(2) -0.07301(8) 0.0200(3) Uani 1 1 d .
C11 C 0.28012(6) 0.3050(2) -0.13291(9) 0.0260(4) Uani 1 1 d .
H11A H 0.2461(7) 0.318(2) -0.1705(10) 0.027(5) Uiso 1 1 d .
C12 C 0.31252(7) 0.1750(2) -0.13941(9) 0.0280(4) Uani 1 1 d .
H12A H 0.2996(7) 0.100(2) -0.1808(11) 0.037(5) Uiso 1 1 d .
C13 C 0.36159(7) 0.1570(2) -0.08846(9) 0.0255(4) Uani 1 1 d .
H13A H 0.3809(8) 0.063(2) -0.0965(10) 0.035(5) Uiso 1 1 d .
C14 C 0.37929(6) 0.2686(2) -0.02812(8) 0.0191(3) Uani 1 1 d .
C15 C 0.43310(6) 0.2457(2) 0.02855(9) 0.0232(4) Uani 1 1 d .
H15A H 0.4385(7) 0.333(2) 0.0654(11) 0.035(5) Uiso 1 1 d .
C16 C 0.43471(8) 0.0883(3) 0.07508(12) 0.0378(5) Uani 1 1 d .
H16A H 0.4268(8) 0.000(3) 0.0401(12) 0.042(6) Uiso 1 1 d .
H16B H 0.4702(8) 0.078(3) 0.1120(11) 0.045(6) Uiso 1 1 d .
H16C H 0.4069(9) 0.088(3) 0.1067(12) 0.051(6) Uiso 1 1 d .
C17 C 0.47691(8) 0.2482(4) -0.01214(13) 0.0486(6) Uani 1 1 d .
H17A H 0.5098(9) 0.235(3) 0.0241(12) 0.050(6) Uiso 1 1 d .
H17B H 0.4686(9) 0.171(3) -0.0512(14) 0.057(8) Uiso 1 1 d .
H17C H 0.4784(10) 0.358(3) -0.0362(15) 0.071(8) Uiso 1 1 d .
C18 C 0.26079(6) 0.5626(2) -0.06526(9) 0.0241(4) Uani 1 1 d .
H18A H 0.2797(6) 0.621(2) -0.0198(9) 0.022(4) Uiso 1 1 d .
C19 C 0.20803(9) 0.5012(3) -0.05686(18) 0.0508(6) Uani 1 1 d .
H19A H 0.1890(9) 0.590(3) -0.0447(12) 0.051(6) Uiso 1 1 d .
H19B H 0.2136(11) 0.424(4) -0.0151(16) 0.081(9) Uiso 1 1 d .
H19C H 0.1883(11) 0.443(4) -0.1065(16) 0.087(9) Uiso 1 1 d .
C20 C 0.25400(12) 0.6804(4) -0.13286(16) 0.0569(7) Uani 1 1 d .
H20A H 0.2360(10) 0.777(3) -0.1243(13) 0.056(7) Uiso 1 1 d .
H20B H 0.2360(11) 0.624(4) -0.1799(16) 0.080(9) Uiso 1 1 d .
H20C H 0.2868(12) 0.716(4) -0.1443(16) 0.085(9) Uiso 1 1 d .

loop_
_atom_site_aniso_label
_atom_site_aniso_U_11
_atom_site_aniso_U_22
_atom_site_aniso_U_33
_atom_site_aniso_U_23
_atom_site_aniso_U_13
_atom_site_aniso_U_12
S 0.0257(2) 0.0303(3) 0.0223(2) 0.00672(17) 0.00755(16) -0.00019(18)
O1 0.0640(10) 0.0378(9) 0.0651(9) 0.0125(7) 0.0379(8) 0.0151(7)
O2 0.0397(7) 0.0458(9) 0.0227(6) 0.0043(6) 0.0083(5) -0.0096(6)
O3 0.0301(7) 0.0418(8) 0.0287(6) 0.0077(6) -0.0006(5) -0.0111(6)
O4 0.0356(11) 0.0251(11) 0.0363(10) 0.000 0.0039(8) 0.000
N1 0.0300(7) 0.0188(8) 0.0169(6) -0.0010(5) 0.0034(5) 0.0000(6)
N3 0.0170(6) 0.0170(7) 0.0168(6) -0.0004(5) 0.0031(5) 0.0004(5)
C2 0.0217(8) 0.0190(9) 0.0192(7) 0.0013(6) 0.0047(6) -0.0014(7)
C4 0.0249(8) 0.0198(9) 0.0209(7) 0.0031(7) 0.0030(6) -0.0053(7)
C5 0.0311(9) 0.0198(9) 0.0222(7) -0.0002(7) 0.0012(7) -0.0066(8)
C6 0.0604(13) 0.0271(12) 0.0189(8) -0.0057(8) 0.0136(8) -0.0065(10)
C7 0.0524(13) 0.0478(14) 0.0178(8) 0.0045(8) -0.0034(8) -0.0288(11)
C8 0.0238(9) 0.0538(14) 0.0288(9) 0.0171(9) 0.0022(7) -0.0058(9)
C9 0.0204(7) 0.0162(8) 0.0161(6) -0.0008(6) 0.0047(6) -0.0031(6)
C10 0.0187(7) 0.0227(9) 0.0183(7) 0.0019(6) 0.0042(6) -0.0019(6)
C11 0.0211(8) 0.0331(11) 0.0207(7) -0.0022(7) 0.0000(6) -0.0036(7)
C12 0.0329(9) 0.0279(11) 0.0219(8) -0.0081(7) 0.0047(7) -0.0040(8)
C13 0.0295(9) 0.0224(10) 0.0255(8) -0.0034(7) 0.0090(7) 0.0029(8)
C14 0.0191(7) 0.0177(9) 0.0211(7) 0.0026(6) 0.0063(6) -0.0007(6)
C15 0.0207(8) 0.0212(10) 0.0257(8) 0.0020(7) 0.0021(6) 0.0029(7)
C16 0.0380(11) 0.0333(13) 0.0367(10) 0.0130(9) 0.0001(9) 0.0007(9)
C17 0.0224(10) 0.086(2) 0.0372(11) 0.0238(13) 0.0064(8) 0.0062(11)
C18 0.0187(8) 0.0270(10) 0.0238(8) -0.0003(7) 0.0006(6) 0.0034(7)
C19 0.0365(12) 0.0410(15) 0.0853(19) -0.0069(14) 0.0346(12) 0.0028(10)
C20 0.0689(17) 0.0524(17) 0.0576(15) 0.0261(13) 0.0313(14) 0.0344(14)

loop_
_atom_type_symbol
_atom_type_description
_atom_type_scat_dispersion_real
_atom_type_scat_dispersion_imag
_atom_type_scat_source
C C 0.0033 0.0016 'International Tables Vol C Tables 4.2.6.8 and 6.1.1.4'
H H 0.0000 0.0000 'International Tables Vol C Tables 4.2.6.8 and 6.1.1.4'
O O 0.0106 0.0060 'International Tables Vol C Tables 4.2.6.8 and 6.1.1.4'
S S 0.1246 0.1234 'International Tables Vol C Tables 4.2.6.8 and 6.1.1.4'
N N 0.0061 0.0033 'International Tables Vol C Tables 4.2.6.8 and 6.1.1.4'

loop_
_geom_angle_atom_site_label_1
_geom_angle_atom_site_label_2
_geom_angle_atom_site_label_3
_geom_angle
O2 S O3 113.42(8)
O2 S O1 113.24(8)
O3 S O1 112.35(9)
O2 S C8 105.64(9)
O3 S C8 106.04(8)
O1 S C8 105.28(10)
C2 N1 C5 109.05(13)
C2 N1 C6 125.04(15)
C5 N1 C6 125.87(15)
C2 N3 C4 108.63(13)
C2 N3 C9 124.30(13)
C4 N3 C9 126.67(12)
N1 C2 N3 108.36(14)
C5 C4 N3 106.94(14)
C4 C5 N1 107.00(15)
N1 C6 C7 111.96(17)
C6 C7 C8 115.91(15)
C7 C8 S 115.29(14)
C14 C9 C10 124.28(14)
C14 C9 N3 117.04(12)
C10 C9 N3 118.66(14)
C9 C10 C11 116.54(15)
C9 C10 C18 122.52(14)
C11 C10 C18 120.94(13)
C12 C11 C10 120.45(15)
C13 C12 C11 121.30(16)
C12 C13 C14 120.46(16)
C13 C14 C9 116.93(14)
C13 C14 C15 119.96(15)
C9 C14 C15 123.09(14)
C17 C15 C16 110.82(17)
C17 C15 C14 112.11(14)
C16 C15 C14 110.67(15)
C20 C18 C10 111.19(15)
C20 C18 C19 111.39(19)
C10 C18 C19 110.75(16)

loop_
_geom_bond_atom_site_label_1
_geom_bond_atom_site_label_2
_geom_bond_distance
S O2 1.4442(12)
S O3 1.4441(12)
S O1 1.4523(15)
S C8 1.7839(19)
N1 C2 1.323(2)
N1 C5 1.377(2)
N1 C6 1.477(2)
N3 C2 1.3331(19)
N3 C4 1.379(2)
N3 C9 1.4486(18)
C4 C5 1.349(2)
C6 C7 1.512(3)
C7 C8 1.519(3)
C9 C14 1.392(2)
C9 C10 1.395(2)
C10 C11 1.397(2)
C10 C18 1.515(2)
C11 C12 1.384(3)
C12 C13 1.381(2)
C13 C14 1.391(2)
C14 C15 1.523(2)
C15 C17 1.516(3)
C15 C16 1.520(2)
C18 C20 1.513(3)
C18 C19 1.522(3)

loop_
_geom_hbond_atom_site_label_D
_geom_hbond_atom_site_label_H
_geom_hbond_atom_site_label_A
_geom_hbond_distance_DH
_geom_hbond_distance_HA
_geom_hbond_distance_DA
_geom_hbond_angle_DHA
_geom_hbond_site_symmetry_A
C2 H2A O3 0.912(16) 2.358(16) 3.038(2) 131.3(12) .
O4 H4W O1 0.837(19) 1.98(2) 2.8020(18) 167(2) 2_655
C4 H4A O2 0.923(19) 2.339(19) 3.221(2) 159.6(15) 6_565
C5 H5A O4 0.917(17) 2.439(17) 3.2601(19) 149.2(13) 1_565
C11 H11A O3 0.975(17) 2.471(18) 3.400(2) 159.0(14) 7
C13 H13A O2 0.95(2) 2.51(2) 3.390(2) 155.2(16) 6

loop_
_geom_torsion_atom_site_label_1
_geom_torsion_atom_site_label_2
_geom_torsion_atom_site_label_3
_geom_torsion_atom_site_label_4
_geom_torsion
C2 N1 C6 C7 98.1(2)
N1 C6 C7 C8 -55.2(2)
C6 C7 C8 S -66.6(2)

loop_
_cod_related_entry_id
_cod_related_entry_database
_cod_related_entry_code
1 ChemSpider 21158285
